data_7203145
loop_
_publ_author_name
'Azumi, Reiko'
'Mena-Osteritz, Elena'
'Boese, Roland'
'Benet-Buchholz, Jordi'
'B\"auerle, Peter'

_publ_section_title
;
 The longest oligothiophene ever examined by X-ray structure analysis
;
_journal_issue 8
_journal_name_full 'Journal of Materials Chemistry'
_journal_page_first 728
_journal_paper_doi 10.1039/b513427g
_journal_volume 16
_journal_year 2006
_chemical_formula_sum 'C120 H170 S12'
_chemical_formula_weight 1997.28
_chemical_name_systematic
;
Dodecithiophene
;
_space_group_IT_number 2
_symmetry_cell_setting triclinic
_symmetry_space_group_name_Hall '-P 1'
_symmetry_space_group_name_H-M 'P -1'
_atom_sites_solution_hydrogens geom
_atom_sites_solution_primary direct
_atom_sites_solution_secondary difmap
_audit_creation_method SHELXL-97
_cell_angle_alpha 87.830(11)
_cell_angle_beta 84.549(9)
_cell_angle_gamma 72.903(10)
_cell_formula_units_Z 1
_cell_length_a 9.617(3)
_cell_length_b 13.895(3)
_cell_length_c 21.695(6)
_cell_measurement_reflns_used 31197
_cell_measurement_temperature 153(2)
_cell_measurement_theta_max 22.50
_cell_measurement_theta_min 1.79
_cell_volume 2758.3(13)
_computing_cell_refinement 'Siemens SAINT program Vers.4.050'
_computing_data_collection 'Siemens SMART CCD area detector system'
_computing_data_reduction 'Siemens SAINT program Vers.4.050'
_computing_molecular_graphics 'Siemens SHELXL-97 UNIX VERSION Release 97-1'
_computing_publication_material 'Siemens SHELXL-97 UNIX VERSION Release 97-1'
_computing_structure_refinement 'Siemens SHELXL-97 UNIX VERSION Release 97-1'
_computing_structure_solution 'Siemens SHELXL-97 UNIX VERSION Release 97-1'
_diffrn_ambient_temperature 173(2)
_diffrn_detector_area_resol_mean 512
_diffrn_measured_fraction_theta_full 0.997
_diffrn_measured_fraction_theta_max 0.997
_diffrn_measurement_device_type
;
Siemens SMART CCD area detector system
four axis platform,
M18X-HF MACScience Co., Ltd. rotation anode 50KV/250mA
;
_diffrn_measurement_method
;
Omega data collection at 0.3 deg scan width,
three runs with 667 frames, phi = 0,90,180,(deg)
two run with 1207 frames, phi = 88, 180 deg
;
_diffrn_radiation_monochromator graphite
_diffrn_radiation_source 'fine-focus sealed tube'
_diffrn_radiation_type MoK\a
_diffrn_radiation_wavelength 0.71073
_diffrn_reflns_av_R_equivalents 0.1733
_diffrn_reflns_av_sigmaI/netI 0.2604
_diffrn_reflns_limit_h_max 10
_diffrn_reflns_limit_h_min -10
_diffrn_reflns_limit_k_max 14
_diffrn_reflns_limit_k_min -14
_diffrn_reflns_limit_l_max 23
_diffrn_reflns_limit_l_min -23
_diffrn_reflns_number 14350
_diffrn_reflns_theta_full 22.50
_diffrn_reflns_theta_max 22.50
_diffrn_reflns_theta_min 1.79
_exptl_absorpt_coefficient_mu 0.285
_exptl_absorpt_correction_T_max 1.00
_exptl_absorpt_correction_T_min 0.53
_exptl_absorpt_correction_type empirical
_exptl_absorpt_process_details
;
Siemens SADABS program multi-scan V2.03
R.H. Blessing, Acta Cryst. (1995) A51 33-38
;
_exptl_crystal_colour red
_exptl_crystal_density_diffrn 1.202
_exptl_crystal_density_method 'not measured'
_exptl_crystal_description plate
_exptl_crystal_F_000 1082
_exptl_crystal_size_max 0.5
_exptl_crystal_size_mid 0.3
_exptl_crystal_size_min 0.007
_refine_diff_density_max 0.332
_refine_diff_density_min -0.461
_refine_diff_density_rms 0.066
_refine_ls_extinction_method none
_refine_ls_goodness_of_fit_ref 0.796
_refine_ls_hydrogen_treatment mixed
_refine_ls_matrix_type full
_refine_ls_number_parameters 595
_refine_ls_number_reflns 7202
_refine_ls_number_restraints 0
_refine_ls_restrained_S_all 0.796
_refine_ls_R_factor_all 0.1777
_refine_ls_R_factor_gt 0.0630
_refine_ls_shift/su_max 0.000
_refine_ls_shift/su_mean 0.000
_refine_ls_structure_factor_coef Fsqd
_refine_ls_weighting_details 'calc w=1/[\s^2^(Fo^2^)+(0.0383P)^2^+0.0000P] where P=(Fo^2^+2Fc^2^)/3'
_refine_ls_weighting_scheme calc
_refine_ls_wR_factor_gt 0.1135
_refine_ls_wR_factor_ref 0.1445
_reflns_number_gt 2741
_reflns_number_total 7202
_reflns_threshold_expression >2sigma(I)
_cod_data_source_file b513427g.txt
_cod_data_source_block olithi0m
_cod_original_cell_volume 2758.3(12)
_cod_original_sg_symbol_H-M P-1
_cod_database_code 7203145

loop_
_symmetry_equiv_pos_as_xyz
'x, y, z'
'-x, -y, -z'

loop_
_atom_site_label
_atom_site_type_symbol
_atom_site_fract_x
_atom_site_fract_y
_atom_site_fract_z
_atom_site_U_iso_or_equiv
_atom_site_adp_type
_atom_site_occupancy
_atom_site_symmetry_multiplicity
_atom_site_calc_flag
_atom_site_refinement_flags
_atom_site_disorder_assembly
_atom_site_disorder_group
S1 S 0.6630(2) 0.75503(14) 0.10093(10) 0.0401(6) Uani 1 1 d . . .
S2 S 0.6445(2) 0.52646(13) 0.09875(9) 0.0333(5) Uani 1 1 d . . .
S3 S 0.5582(2) 0.24611(13) 0.16360(9) 0.0339(5) Uani 1 1 d . . .
S4 S 0.34941(19) 0.08234(13) 0.05227(9) 0.0313(5) Uani 1 1 d . . .
S5 S 0.2706(2) -0.20970(13) 0.08578(9) 0.0295(5) Uani 1 1 d . . .
S6 S 0.0144(2) -0.34731(13) -0.01715(9) 0.0309(5) Uani 1 1 d . . .
C1 C 0.7660(9) 0.8347(5) 0.1110(4) 0.046(2) Uani 1 1 d . . .
H1 H 0.7464 0.9015 0.0950 0.056 Uiso 1 1 d R . .
C2 C 0.8796(8) 0.7885(5) 0.1446(4) 0.040(2) Uani 1 1 d . . .
H2 H 0.9493 0.8203 0.1547 0.048 Uiso 1 1 d R . .
C3 C 0.8858(8) 0.6885(5) 0.1635(3) 0.033(2) Uani 1 1 d . . .
C4 C 0.7751(7) 0.6594(5) 0.1428(3) 0.032(2) Uani 1 1 d . . .
C5 C 0.7368(7) 0.5658(5) 0.1513(3) 0.0254(19) Uani 1 1 d . . .
C6 C 0.7645(7) 0.4998(5) 0.2002(4) 0.040(2) Uani 1 1 d . . .
H6 H 0.8155 0.5079 0.2341 0.048 Uiso 1 1 d R . .
C7 C 0.7066(8) 0.4158(5) 0.1933(4) 0.037(2) Uani 1 1 d . . .
H7 H 0.7151 0.3628 0.2229 0.044 Uiso 1 1 d R . .
C8 C 0.6398(7) 0.4202(5) 0.1411(3) 0.0245(18) Uani 1 1 d . . .
C9 C 0.5684(7) 0.3515(5) 0.1195(3) 0.0243(18) Uani 1 1 d . . .
C10 C 0.5123(7) 0.3505(5) 0.0657(4) 0.033(2) Uani 1 1 d . . .
H10 H 0.5073 0.4017 0.0351 0.040 Uiso 1 1 d R . .
C11 C 0.4620(7) 0.2670(5) 0.0584(4) 0.035(2) Uani 1 1 d . . .
H11 H 0.4195 0.2564 0.0224 0.042 Uiso 1 1 d R . .
C12 C 0.4789(7) 0.2036(5) 0.1071(3) 0.0233(18) Uani 1 1 d . . .
C13 C 0.4348(7) 0.1099(5) 0.1127(3) 0.0229(18) Uani 1 1 d . . .
C14 C 0.4519(7) 0.0366(5) 0.1591(3) 0.0241(18) Uani 1 1 d . . .
C15 C 0.3928(7) -0.0403(5) 0.1433(3) 0.0287(19) Uani 1 1 d . . .
H15 H 0.3929 -0.0960 0.1702 0.034 Uiso 1 1 d R . .
C16 C 0.3360(7) -0.0297(4) 0.0881(3) 0.0223(18) Uani 1 1 d . . .
C17 C 0.2703(7) -0.0925(5) 0.0563(3) 0.0229(18) Uani 1 1 d . . .
C18 C 0.2045(7) -0.0757(5) 0.0024(3) 0.0275(19) Uani 1 1 d . . .
H18 H 0.1952 -0.0158 -0.0215 0.033 Uiso 1 1 d R . .
C19 C 0.1511(7) -0.1533(5) -0.0153(3) 0.0214(18) Uani 1 1 d . . .
C20 C 0.1802(7) -0.2324(5) 0.0260(3) 0.0236(19) Uani 1 1 d . . .
C21 C 0.1473(7) -0.3278(5) 0.0258(3) 0.0244(18) Uani 1 1 d . . .
C22 C 0.2079(7) -0.4131(5) 0.0590(3) 0.0279(18) Uani 1 1 d . . .
H22 H 0.2838 -0.4186 0.0851 0.034 Uiso 1 1 d R . .
C23 C 0.1468(7) -0.4922(5) 0.0504(3) 0.0244(18) Uani 1 1 d . . .
H23 H 0.1770 -0.5557 0.0707 0.029 Uiso 1 1 d R . .
C24 C 0.0409(7) -0.4684(5) 0.0106(3) 0.0260(19) Uani 1 1 d . . .
C25 C 1.0002(7) 0.6262(5) 0.2011(3) 0.038(2) Uani 1 1 d . . .
H25A H 1.0949 0.6370 0.1858 0.045 Uiso 1 1 d R . .
H25B H 1.0087 0.5544 0.1951 0.045 Uiso 1 1 d R . .
C26 C 0.9725(8) 0.6482(5) 0.2691(3) 0.042(2) Uani 1 1 d . . .
H26A H 0.8687 0.6545 0.2819 0.051 Uiso 1 1 d R . .
H26B H 0.9882 0.7142 0.2758 0.051 Uiso 1 1 d R . .
C27 C 1.0653(9) 0.5712(6) 0.3101(4) 0.054(2) Uani 1 1 d . . .
H27A H 1.0280 0.5118 0.3125 0.065 Uiso 1 1 d R . .
H27B H 1.1654 0.5494 0.2891 0.065 Uiso 1 1 d R . .
C28 C 1.0770(8) 0.5992(6) 0.3745(3) 0.049(2) Uani 1 1 d . . .
H28A H 0.9773 0.6245 0.3954 0.059 Uiso 1 1 d R . .
H28B H 1.1217 0.6550 0.3727 0.059 Uiso 1 1 d R . .
C29 C 1.1637(9) 0.5160(6) 0.4128(4) 0.057(3) Uani 1 1 d . . .
H29A H 1.1106 0.4648 0.4189 0.069 Uiso 1 1 d R . .
H29B H 1.2574 0.4842 0.3884 0.069 Uiso 1 1 d R . .
C30 C 1.1978(9) 0.5401(6) 0.4737(4) 0.055(2) Uani 1 1 d . . .
H30A H 1.1045 0.5744 0.4976 0.067 Uiso 1 1 d R . .
H30B H 1.2547 0.5891 0.4675 0.067 Uiso 1 1 d R . .
C31 C 1.2795(8) 0.4556(6) 0.5122(4) 0.054(2) Uani 1 1 d . . .
H31A H 1.3652 0.4155 0.4859 0.065 Uiso 1 1 d R . .
H31B H 1.2160 0.4117 0.5230 0.065 Uiso 1 1 d R . .
C32 C 1.3331(9) 0.4778(6) 0.5707(4) 0.055(2) Uani 1 1 d . . .
H32A H 1.4044 0.5160 0.5600 0.066 Uiso 1 1 d R . .
H32B H 1.2496 0.5222 0.5961 0.066 Uiso 1 1 d R . .
C33 C 1.4030(9) 0.3894(6) 0.6091(4) 0.055(2) Uani 1 1 d . . .
H33A H 1.4777 0.3412 0.5819 0.066 Uiso 1 1 d R . .
H33B H 1.3275 0.3562 0.6235 0.066 Uiso 1 1 d R . .
C34 C 1.4738(9) 0.4053(6) 0.6641(4) 0.057(3) Uani 1 1 d . . .
H34A H 1.5579 0.4300 0.6492 0.068 Uiso 1 1 d R . .
H34B H 1.4033 0.4600 0.6886 0.068 Uiso 1 1 d R . .
C35 C 1.5261(10) 0.3206(7) 0.7059(4) 0.072(3) Uani 1 1 d . . .
H35A H 1.5899 0.2641 0.6806 0.086 Uiso 1 1 d R . .
H35B H 1.4404 0.2996 0.7232 0.086 Uiso 1 1 d R . .
C36 C 1.6079(8) 0.3328(6) 0.7588(4) 0.062(3) Uani 1 1 d . . .
H36A H 1.6057 0.2802 0.7900 0.092 Uiso 1 1 calc R . .
H36B H 1.5623 0.3991 0.7773 0.092 Uiso 1 1 calc R . .
H36C H 1.7094 0.3269 0.7438 0.092 Uiso 1 1 calc R . .
C37 C 0.5298(8) 0.0353(5) 0.2156(3) 0.043(2) Uani 1 1 d . . .
H37A H 0.6345 0.0241 0.2020 0.051 Uiso 1 1 d R . .
H37B H 0.4932 0.1033 0.2338 0.051 Uiso 1 1 d R . .
C38 C 0.5199(8) -0.0386(6) 0.2658(3) 0.043(2) Uani 1 1 d . . .
H38A H 0.5398 -0.1057 0.2471 0.051 Uiso 1 1 d R . .
H38B H 0.4186 -0.0199 0.2855 0.051 Uiso 1 1 d R . .
C39 C 0.6209(8) -0.0467(6) 0.3146(3) 0.048(2) Uani 1 1 d . . .
H39A H 0.7206 -0.0831 0.2970 0.058 Uiso 1 1 d R . .
H39B H 0.6215 0.0222 0.3243 0.058 Uiso 1 1 d R . .
C40 C 0.5916(9) -0.0969(6) 0.3738(4) 0.052(2) Uani 1 1 d . . .
H40A H 0.5755 -0.1616 0.3638 0.062 Uiso 1 1 d R . .
H40B H 0.4991 -0.0545 0.3947 0.062 Uiso 1 1 d R . .
C41 C 0.7047(8) -0.1184(6) 0.4186(4) 0.050(2) Uani 1 1 d . . .
H41A H 0.7329 -0.0561 0.4230 0.060 Uiso 1 1 d R . .
H41B H 0.7921 -0.1697 0.4002 0.060 Uiso 1 1 d R . .
C42 C 0.6683(9) -0.1541(6) 0.4819(4) 0.057(3) Uani 1 1 d . . .
H42A H 0.6337 -0.2138 0.4777 0.068 Uiso 1 1 d R . .
H42B H 0.5856 -0.1008 0.5018 0.068 Uiso 1 1 d R . .
C43 C 0.7869(9) -0.1814(6) 0.5245(4) 0.052(2) Uani 1 1 d . . .
H43A H 0.8278 -0.1240 0.5258 0.062 Uiso 1 1 d R . .
H43B H 0.8658 -0.2392 0.5066 0.062 Uiso 1 1 d R . .
C44 C 0.7437(8) -0.2085(6) 0.5904(4) 0.053(2) Uani 1 1 d . . .
H44A H 0.6672 -0.1496 0.6085 0.064 Uiso 1 1 d R . .
H44B H 0.6987 -0.2639 0.5887 0.064 Uiso 1 1 d R . .
C45 C 0.8578(9) -0.2392(6) 0.6327(3) 0.050(2) Uani 1 1 d . . .
H45A H 0.9067 -0.1857 0.6325 0.061 Uiso 1 1 d R . .
H45B H 0.9314 -0.3006 0.6159 0.061 Uiso 1 1 d R . .
C46 C 0.8144(8) -0.2609(6) 0.6989(4) 0.055(3) Uani 1 1 d . . .
H46A H 0.7446 -0.1986 0.7165 0.066 Uiso 1 1 d R . .
H46B H 0.7614 -0.3122 0.6992 0.066 Uiso 1 1 d R . .
C47 C 0.9325(8) -0.2963(5) 0.7406(3) 0.045(2) Uani 1 1 d . . .
H47A H 0.9869 -0.2458 0.7404 0.054 Uiso 1 1 d R . .
H47B H 1.0015 -0.3598 0.7242 0.054 Uiso 1 1 d R . .
C48 C 0.8797(9) -0.3142(6) 0.8063(4) 0.066(3) Uani 1 1 d . . .
H48A H 0.9632 -0.3363 0.8314 0.099 Uiso 1 1 calc R . .
H48B H 0.8294 -0.3662 0.8072 0.099 Uiso 1 1 calc R . .
H48C H 0.8119 -0.2515 0.8231 0.099 Uiso 1 1 calc R . .
C49 C 0.0799(7) -0.1508(5) -0.0737(3) 0.0258(18) Uani 1 1 d . . .
H49A H -0.0224 -0.1503 -0.0624 0.031 Uiso 1 1 d R . .
H49B H 0.1295 -0.2143 -0.0960 0.031 Uiso 1 1 d R . .
C50 C 0.0780(7) -0.0640(5) -0.1187(3) 0.0286(19) Uani 1 1 d . . .
H50A H 0.0157 -0.0005 -0.0996 0.034 Uiso 1 1 d R . .
H50B H 0.1783 -0.0582 -0.1270 0.034 Uiso 1 1 d R . .
C51 C 0.0211(7) -0.0783(5) -0.1792(3) 0.0320(19) Uani 1 1 d . . .
H51A H -0.0718 -0.0954 -0.1700 0.038 Uiso 1 1 d R . .
H51B H 0.0919 -0.1364 -0.2009 0.038 Uiso 1 1 d R . .
C52 C -0.0056(7) 0.0127(5) -0.2227(3) 0.033(2) Uani 1 1 d . . .
H52A H -0.0797 0.0704 -0.2021 0.040 Uiso 1 1 d R . .
H52B H 0.0861 0.0315 -0.2312 0.040 Uiso 1 1 d R . .
C53 C -0.0571(8) -0.0071(5) -0.2830(3) 0.037(2) Uani 1 1 d . . .
H53A H -0.1453 -0.0299 -0.2739 0.044 Uiso 1 1 d R . .
H53B H 0.0195 -0.0627 -0.3042 0.044 Uiso 1 1 d R . .
C54 C -0.0935(8) 0.0842(5) -0.3275(3) 0.042(2) Uani 1 1 d . . .
H54A H -0.1728 0.1391 -0.3070 0.050 Uiso 1 1 d R . .
H54B H -0.0064 0.1086 -0.3355 0.050 Uiso 1 1 d R . .
C55 C -0.1395(8) 0.0623(5) -0.3881(3) 0.040(2) Uani 1 1 d . . .
H55A H -0.2263 0.0378 -0.3796 0.049 Uiso 1 1 d R . .
H55B H -0.0602 0.0068 -0.4079 0.049 Uiso 1 1 d R . .
C56 C -0.1756(8) 0.1488(5) -0.4336(3) 0.043(2) Uani 1 1 d . . .
H56A H -0.2553 0.2046 -0.4142 0.051 Uiso 1 1 d R . .
H56B H -0.0889 0.1733 -0.4426 0.051 Uiso 1 1 d R . .
C57 C -0.2213(8) 0.1232(5) -0.4933(3) 0.044(2) Uani 1 1 d . . .
H57A H -0.3068 0.0976 -0.4838 0.053 Uiso 1 1 d R . .
H57B H -0.1410 0.0675 -0.5125 0.053 Uiso 1 1 d R . .
C58 C -0.2603(8) 0.2070(6) -0.5405(3) 0.048(2) Uani 1 1 d . . .
H58A H -0.3421 0.2623 -0.5219 0.058 Uiso 1 1 d R . .
H58B H -0.1755 0.2335 -0.5498 0.058 Uiso 1 1 d R . .
C59 C -0.3030(8) 0.1781(6) -0.6000(3) 0.049(2) Uani 1 1 d . . .
H59A H -0.3875 0.1515 -0.5905 0.058 Uiso 1 1 d R . .
H59B H -0.2211 0.1226 -0.6183 0.058 Uiso 1 1 d R . .
C60 C -0.3424(10) 0.2613(6) -0.6482(4) 0.077(3) Uani 1 1 d . . .
H60A H -0.3757 0.2357 -0.6838 0.116 Uiso 1 1 d R . .
H60B H -0.2565 0.2835 -0.6617 0.116 Uiso 1 1 d R . .
H60C H -0.4207 0.3182 -0.6303 0.116 Uiso 1 1 d R . .

loop_
_atom_site_aniso_label
_atom_site_aniso_U_11
_atom_site_aniso_U_22
_atom_site_aniso_U_33
_atom_site_aniso_U_23
_atom_site_aniso_U_13
_atom_site_aniso_U_12
S1 0.0372(13) 0.0318(11) 0.0576(15) 0.0131(10) -0.0128(11) -0.0190(10)
S2 0.0319(12) 0.0286(11) 0.0460(14) 0.0059(10) -0.0063(10) -0.0190(10)
S3 0.0333(13) 0.0299(11) 0.0452(14) 0.0097(10) -0.0091(10) -0.0190(10)
S4 0.0303(13) 0.0248(11) 0.0443(14) 0.0102(10) -0.0094(10) -0.0160(10)
S5 0.0289(12) 0.0252(10) 0.0417(13) 0.0105(9) -0.0109(10) -0.0180(9)
S6 0.0306(12) 0.0263(11) 0.0439(14) 0.0106(9) -0.0103(10) -0.0197(10)
C1 0.056(6) 0.032(5) 0.063(6) 0.007(4) 0.001(5) -0.035(5)
C2 0.030(5) 0.039(5) 0.060(6) 0.000(4) -0.001(4) -0.024(4)
C3 0.034(5) 0.022(4) 0.052(6) 0.006(4) -0.008(4) -0.020(4)
C4 0.027(5) 0.039(5) 0.038(5) -0.006(4) -0.005(4) -0.019(4)
C5 0.017(4) 0.012(4) 0.044(5) 0.005(4) -0.005(4) -0.001(3)
C6 0.032(5) 0.040(5) 0.053(6) 0.013(4) -0.018(4) -0.014(4)
C7 0.048(5) 0.027(4) 0.042(6) 0.009(4) -0.009(4) -0.020(4)
C8 0.016(4) 0.024(4) 0.035(5) 0.003(4) -0.007(4) -0.007(3)
C9 0.022(4) 0.022(4) 0.031(5) 0.007(4) -0.010(4) -0.007(4)
C10 0.031(5) 0.035(5) 0.041(5) 0.012(4) -0.007(4) -0.023(4)
C11 0.031(5) 0.027(4) 0.052(6) -0.009(4) -0.006(4) -0.015(4)
C12 0.013(4) 0.019(4) 0.038(5) 0.011(4) -0.004(3) -0.005(3)
C13 0.012(4) 0.019(4) 0.033(5) 0.001(4) 0.001(3) 0.002(3)
C14 0.024(4) 0.033(4) 0.025(5) 0.004(4) 0.000(4) -0.026(4)
C15 0.021(4) 0.031(4) 0.035(5) 0.014(4) 0.001(4) -0.013(4)
C16 0.022(4) 0.017(4) 0.029(5) 0.011(4) 0.002(4) -0.011(4)
C17 0.015(4) 0.015(4) 0.039(5) 0.006(4) 0.001(4) -0.007(3)
C18 0.020(4) 0.030(5) 0.033(5) 0.007(4) 0.004(4) -0.012(4)
C19 0.016(4) 0.022(4) 0.031(5) 0.005(4) 0.004(3) -0.015(4)
C20 0.016(4) 0.017(4) 0.040(5) 0.007(4) 0.001(4) -0.010(3)
C21 0.022(4) 0.028(4) 0.027(5) 0.014(4) -0.004(3) -0.016(4)
C22 0.028(4) 0.029(4) 0.031(5) 0.009(4) -0.006(4) -0.014(4)
C23 0.025(4) 0.018(4) 0.034(5) 0.013(3) -0.002(4) -0.013(4)
C24 0.022(4) 0.031(5) 0.033(5) 0.006(4) -0.005(4) -0.019(4)
C25 0.033(5) 0.051(5) 0.037(5) 0.014(4) -0.012(4) -0.023(4)
C26 0.038(5) 0.053(5) 0.050(6) 0.009(5) -0.022(4) -0.031(4)
C27 0.055(6) 0.062(6) 0.053(6) 0.008(5) -0.006(5) -0.029(5)
C28 0.055(6) 0.055(5) 0.037(6) 0.009(5) -0.010(5) -0.015(5)
C29 0.063(6) 0.064(6) 0.059(7) 0.019(5) -0.020(5) -0.037(5)
C30 0.054(6) 0.060(6) 0.056(6) 0.014(5) -0.015(5) -0.022(5)
C31 0.046(6) 0.063(6) 0.054(6) 0.013(5) -0.011(5) -0.018(5)
C32 0.060(6) 0.051(5) 0.051(6) 0.008(5) -0.012(5) -0.013(5)
C33 0.049(6) 0.062(6) 0.053(6) 0.006(5) -0.015(5) -0.014(5)
C34 0.061(6) 0.076(6) 0.036(6) 0.017(5) -0.011(5) -0.025(5)
C35 0.076(8) 0.095(8) 0.053(7) 0.013(6) -0.025(6) -0.032(6)
C36 0.045(6) 0.084(7) 0.062(7) 0.009(5) -0.005(5) -0.029(5)
C37 0.052(6) 0.045(5) 0.039(5) 0.008(4) -0.003(4) -0.027(4)
C38 0.040(5) 0.056(5) 0.039(5) 0.012(4) -0.017(4) -0.025(4)
C39 0.055(6) 0.052(5) 0.049(6) 0.016(5) -0.018(5) -0.030(5)
C40 0.052(6) 0.063(6) 0.050(6) 0.015(5) -0.025(5) -0.027(5)
C41 0.063(6) 0.039(5) 0.057(6) 0.019(4) -0.024(5) -0.026(5)
C42 0.049(6) 0.068(6) 0.052(6) 0.028(5) -0.021(5) -0.014(5)
C43 0.067(6) 0.045(5) 0.052(6) 0.006(4) -0.017(5) -0.029(5)
C44 0.052(6) 0.059(6) 0.047(6) 0.017(5) -0.015(5) -0.011(5)
C45 0.061(6) 0.051(5) 0.044(6) 0.014(4) -0.025(5) -0.018(5)
C46 0.037(5) 0.065(6) 0.062(7) 0.020(5) -0.010(5) -0.013(5)
C47 0.050(6) 0.038(5) 0.046(6) 0.012(4) -0.012(5) -0.013(4)
C48 0.057(6) 0.073(6) 0.055(7) 0.013(5) -0.006(5) -0.001(5)
C49 0.019(4) 0.027(4) 0.032(5) 0.006(4) 0.003(3) -0.011(3)
C50 0.014(4) 0.035(4) 0.036(5) 0.001(4) -0.001(4) -0.007(4)
C51 0.032(5) 0.030(4) 0.041(5) 0.007(4) -0.007(4) -0.020(4)
C52 0.030(5) 0.035(4) 0.034(5) 0.014(4) -0.007(4) -0.008(4)
C53 0.032(5) 0.036(5) 0.041(5) 0.011(4) 0.000(4) -0.012(4)
C54 0.043(5) 0.039(5) 0.047(6) 0.009(4) 0.000(4) -0.018(4)
C55 0.033(5) 0.055(5) 0.032(5) 0.010(4) -0.006(4) -0.010(4)
C56 0.044(5) 0.048(5) 0.039(6) 0.014(4) -0.018(4) -0.015(4)
C57 0.038(5) 0.049(5) 0.042(6) 0.019(4) -0.009(4) -0.009(4)
C58 0.045(5) 0.059(5) 0.041(6) 0.013(5) -0.007(4) -0.017(4)
C59 0.045(6) 0.060(6) 0.033(5) 0.009(5) -0.003(4) -0.005(5)
C60 0.089(8) 0.092(7) 0.059(7) 0.031(6) -0.030(6) -0.037(6)

loop_
_atom_type_symbol
_atom_type_description
_atom_type_scat_dispersion_real
_atom_type_scat_dispersion_imag
_atom_type_scat_source
C C 0.0033 0.0016 'International Tables Vol C Tables 4.2.6.8 and 6.1.1.4'
H H 0.0000 0.0000 'International Tables Vol C Tables 4.2.6.8 and 6.1.1.4'
S S 0.1246 0.1234 'International Tables Vol C Tables 4.2.6.8 and 6.1.1.4'

loop_
_geom_angle_atom_site_label_1
_geom_angle_atom_site_label_2
_geom_angle_atom_site_label_3
_geom_angle
_geom_angle_site_symmetry_1
_geom_angle_site_symmetry_3
_geom_angle_publ_flag
C1 S1 C4 92.0(4) . . ?
C5 S2 C8 93.2(3) . . ?
C12 S3 C9 91.9(3) . . ?
C13 S4 C16 91.8(3) . . ?
C20 S5 C17 92.3(3) . . ?
C24 S6 C21 92.6(3) . . ?
C2 C1 S1 110.5(5) . . ?
C1 C2 C3 114.4(7) . . ?
C4 C3 C2 111.8(7) . . ?
C4 C3 C25 125.7(6) . . ?
C2 C3 C25 122.5(7) . . ?
C3 C4 C5 131.2(7) . . ?
C3 C4 S1 111.3(6) . . ?
C5 C4 S1 117.5(5) . . ?
C6 C5 C4 127.0(7) . . ?
C6 C5 S2 111.3(6) . . ?
C4 C5 S2 121.7(5) . . ?
C5 C6 C7 111.3(7) . . ?
C8 C7 C6 113.7(6) . . ?
C7 C8 C9 129.1(6) . . ?
C7 C8 S2 110.5(5) . . ?
C9 C8 S2 120.4(5) . . ?
C10 C9 C8 129.6(6) . . ?
C10 C9 S3 109.8(5) . . ?
C8 C9 S3 120.4(5) . . ?
C9 C10 C11 114.1(7) . . ?
C12 C11 C10 113.6(8) . . ?
C11 C12 C13 125.7(7) . . ?
C11 C12 S3 110.6(5) . . ?
C13 C12 S3 123.7(5) . . ?
C14 C13 C12 131.0(7) . . ?
C14 C13 S4 112.1(5) . . ?
C12 C13 S4 116.9(5) . . ?
C13 C14 C15 110.3(7) . . ?
C13 C14 C37 125.1(6) . . ?
C15 C14 C37 124.5(6) . . ?
C16 C15 C14 116.0(6) . . ?
C15 C16 C17 131.7(6) . . ?
C15 C16 S4 109.8(5) . . ?
C17 C16 S4 118.5(5) . . ?
C18 C17 C16 130.0(6) . . ?
C18 C17 S5 109.5(5) . . ?
C16 C17 S5 120.4(5) . . ?
C17 C18 C19 115.2(6) . . ?
C20 C19 C18 111.4(7) . . ?
C20 C19 C49 125.2(6) . . ?
C18 C19 C49 123.4(6) . . ?
C19 C20 C21 130.3(7) . . ?
C19 C20 S5 111.7(5) . . ?
C21 C20 S5 118.0(5) . . ?
C22 C21 C20 127.5(7) . . ?
C22 C21 S6 109.7(6) . . ?
C20 C21 S6 122.8(5) . . ?
C21 C22 C23 113.4(7) . . ?
C24 C23 C22 113.6(5) . . ?
C23 C24 C24 128.5(8) . 2_545 ?
C23 C24 S6 110.7(5) . . ?
C24 C24 S6 120.8(7) 2_545 . ?
C3 C25 C26 114.2(6) . . ?
C25 C26 C27 115.4(6) . . ?
C28 C27 C26 118.9(7) . . ?
C27 C28 C29 115.0(7) . . ?
C30 C29 C28 118.5(7) . . ?
C29 C30 C31 117.7(7) . . ?
C30 C31 C32 119.4(7) . . ?
C33 C32 C31 116.1(7) . . ?
C34 C33 C32 118.8(8) . . ?
C35 C34 C33 118.5(8) . . ?
C34 C35 C36 119.4(8) . . ?
C38 C37 C14 119.0(6) . . ?
C39 C38 C37 115.0(6) . . ?
C40 C39 C38 118.0(7) . . ?
C39 C40 C41 117.6(7) . . ?
C40 C41 C42 118.4(7) . . ?
C41 C42 C43 117.1(7) . . ?
C42 C43 C44 116.2(7) . . ?
C45 C44 C43 117.7(7) . . ?
C44 C45 C46 117.9(7) . . ?
C47 C46 C45 117.2(7) . . ?
C46 C47 C48 113.8(7) . . ?
C19 C49 C50 117.8(6) . . ?
C51 C50 C49 112.0(6) . . ?
C50 C51 C52 114.7(6) . . ?
C53 C52 C51 112.4(6) . . ?
C52 C53 C54 114.7(6) . . ?
C55 C54 C53 114.0(6) . . ?
C54 C55 C56 116.3(7) . . ?
C57 C56 C55 114.3(6) . . ?
C56 C57 C58 116.7(7) . . ?
C59 C58 C57 115.1(7) . . ?
C58 C59 C60 116.0(7) . . ?

loop_
_geom_bond_atom_site_label_1
_geom_bond_atom_site_label_2
_geom_bond_distance
_geom_bond_site_symmetry_2
_geom_bond_publ_flag
S1 C1 1.719(7) . ?
S1 C4 1.734(7) . ?
S2 C5 1.706(7) . ?
S2 C8 1.718(6) . ?
S3 C12 1.712(7) . ?
S3 C9 1.740(6) . ?
S4 C13 1.723(7) . ?
S4 C16 1.746(6) . ?
S5 C20 1.716(7) . ?
S5 C17 1.726(6) . ?
S6 C24 1.720(6) . ?
S6 C21 1.739(7) . ?
C1 C2 1.357(10) . ?
C2 C3 1.419(8) . ?
C3 C4 1.361(9) . ?
C3 C25 1.478(9) . ?
C4 C5 1.453(9) . ?
C5 C6 1.369(8) . ?
C6 C7 1.450(9) . ?
C7 C8 1.345(9) . ?
C8 C9 1.444(9) . ?
C9 C10 1.332(9) . ?
C10 C11 1.401(9) . ?
C11 C12 1.341(9) . ?
C12 C13 1.480(8) . ?
C13 C14 1.390(8) . ?
C14 C15 1.416(9) . ?
C14 C37 1.492(9) . ?
C15 C16 1.349(9) . ?
C16 C17 1.445(9) . ?
C17 C18 1.363(9) . ?
C18 C19 1.402(9) . ?
C19 C20 1.372(8) . ?
C19 C49 1.491(9) . ?
C20 C21 1.452(8) . ?
C21 C22 1.368(8) . ?
C22 C23 1.415(9) . ?
C23 C24 1.355(9) . ?
C24 C24 1.452(13) 2_545 ?
C25 C26 1.500(9) . ?
C26 C27 1.500(9) . ?
C27 C28 1.487(10) . ?
C28 C29 1.488(9) . ?
C29 C30 1.463(10) . ?
C30 C31 1.484(9) . ?
C31 C32 1.489(10) . ?
C32 C33 1.484(9) . ?
C33 C34 1.482(10) . ?
C34 C35 1.455(10) . ?
C35 C36 1.493(11) . ?
C37 C38 1.485(9) . ?
C38 C39 1.484(9) . ?
C39 C40 1.480(9) . ?
C40 C41 1.486(10) . ?
C41 C42 1.488(9) . ?
C42 C43 1.489(10) . ?
C43 C44 1.517(9) . ?
C44 C45 1.454(9) . ?
C45 C46 1.501(9) . ?
C46 C47 1.478(10) . ?
C47 C48 1.504(9) . ?
C49 C50 1.520(8) . ?
C50 C51 1.510(9) . ?
C51 C52 1.524(8) . ?
C52 C53 1.504(9) . ?
C53 C54 1.540(8) . ?
C54 C55 1.495(10) . ?
C55 C56 1.507(9) . ?
C56 C57 1.493(9) . ?
C57 C58 1.506(9) . ?
C58 C59 1.494(10) . ?
C59 C60 1.517(9) . ?
